data_7156392
loop_
_publ_author_name
'Lu, Yandong'
'Zhao, Shan'
'Zhou, Shijie'
'Chen, Si-Cong'
'Luo, Tuoping'

_publ_section_title
;
 Enantioselective syntheses and application of 4-epi-galiellalactone and
 the corresponding activity-based probe: from strained bicycles to
 strained tricycles.
;
_journal_issue 7
_journal_name_full 'Organic &amp; biomolecular chemistry'
_journal_page_first 1886
_journal_page_last 1892
_journal_paper_doi 10.1039/c8ob01915k
_journal_volume 17
_journal_year 2019
_chemical_formula_moiety 'C11 H14 O3'
_chemical_formula_sum 'C11 H14 O3'
_chemical_formula_weight 194.22
_space_group_crystal_system monoclinic
_space_group_IT_number 14
_space_group_name_Hall '-P 2ybc'
_space_group_name_H-M_alt 'P 1 21/c 1'
_symmetry_space_group_name_Hall '-P 2ybc'
_symmetry_space_group_name_H-M 'P 1 21/c 1'
_atom_sites_solution_hydrogens geom
_atom_sites_solution_primary iterative
_audit_creation_date 2014-11-02
_audit_creation_method
;
  Olex2 1.2
  (compiled Apr 23 2013 17:54:37, GUI svn.r4466)
;
_audit_update_record
;
2018-08-04 deposited with the CCDC.
2018-08-28 downloaded from the CCDC.
;
_cell_angle_alpha 90
_cell_angle_beta 97.188(7)
_cell_angle_gamma 90
_cell_formula_units_Z 4
_cell_length_a 6.6421(5)
_cell_length_b 9.7101(7)
_cell_length_c 15.1008(10)
_cell_measurement_reflns_used 1289
_cell_measurement_temperature 180.00(10)
_cell_measurement_theta_max 26.9310
_cell_measurement_theta_min 3.8450
_cell_volume 966.28(12)
_computing_cell_refinement
;
CrysAlisPro, Agilent Technologies,
Version 1.171.36.32 (release 02-08-2013 CrysAlis171 .NET)
(compiled Aug  2 2013,16:46:58)
;
_computing_data_collection
;
CrysAlisPro, Agilent Technologies,
Version 1.171.36.32 (release 02-08-2013 CrysAlis171 .NET)
(compiled Aug  2 2013,16:46:58)
;
_computing_data_reduction
;
CrysAlisPro, Agilent Technologies,
Version 1.171.36.32 (release 02-08-2013 CrysAlis171 .NET)
(compiled Aug  2 2013,16:46:58)
;
_computing_molecular_graphics
;
O. V. Dolomanov, L. J. Bourhis, R. J. Gildea, J. A. K. Howard and H. Puschmann,
OLEX2: a complete structure solution, refinement and analysis program.
J. Appl. Cryst. (2009). 42, 339-341.
;
_computing_publication_material
;
O. V. Dolomanov, L. J. Bourhis, R. J. Gildea, J. A. K. Howard and H. Puschmann,
OLEX2: a complete structure solution, refinement and analysis program.
J. Appl. Cryst. (2009). 42, 339-341.
;
_computing_structure_refinement
;
SHELXL, G.M. Sheldrick, Acta Cryst.
(2008). A64, 112-122
;
_computing_structure_solution 'SUPERFLIP, J. Appl. Cryst. (2007) 40, 786-790'
_diffrn_ambient_temperature 180.00(10)
_diffrn_detector_area_resol_mean 10.3914
_diffrn_measured_fraction_theta_full 0.9966
_diffrn_measured_fraction_theta_max 0.8602
_diffrn_measurement_details
;
#__ type_ start__ end____ width___ exp.time_
  1 omega  -28.00   69.00   1.0000    4.0000
omega____ theta____ kappa____ phi______ frames
    -       10.7017   19.0000  120.0000 97

#__ type_ start__ end____ width___ exp.time_
  2 omega  -31.00   40.00   1.0000    4.0000
omega____ theta____ kappa____ phi______ frames
    -       10.7017   19.0000 -120.0000 71
;
_diffrn_measurement_device_type 'SuperNova, Dual, Cu at zero, Atlas'
_diffrn_measurement_method '\w scans'
_diffrn_orient_matrix_UB_11 -0.0211239000
_diffrn_orient_matrix_UB_12 0.0405143000
_diffrn_orient_matrix_UB_13 0.0368105000
_diffrn_orient_matrix_UB_21 -0.0529662000
_diffrn_orient_matrix_UB_22 0.0479974000
_diffrn_orient_matrix_UB_23 -0.0297673000
_diffrn_orient_matrix_UB_31 -0.0912555000
_diffrn_orient_matrix_UB_32 -0.0372490000
_diffrn_orient_matrix_UB_33 0.0017431000
_diffrn_radiation_monochromator mirror
_diffrn_radiation_type 'Mo K\a'
_diffrn_radiation_wavelength 0.7107
_diffrn_reflns_av_R_equivalents 0.0354
_diffrn_reflns_av_unetI/netI 0.0520
_diffrn_reflns_Laue_measured_fraction_full 0.998
_diffrn_reflns_Laue_measured_fraction_max 0.998
_diffrn_reflns_limit_h_max 8
_diffrn_reflns_limit_h_min -6
_diffrn_reflns_limit_k_max 9
_diffrn_reflns_limit_k_min -11
_diffrn_reflns_limit_l_max 18
_diffrn_reflns_limit_l_min -16
_diffrn_reflns_number 3792
_diffrn_reflns_point_group_measured_fraction_full 0.998
_diffrn_reflns_point_group_measured_fraction_max 0.998
_diffrn_reflns_theta_full 25.242
_diffrn_reflns_theta_max 26.021
_diffrn_reflns_theta_min 3.091
_diffrn_source 'SuperNova (Mo) X-ray Source'
_exptl_absorpt_coefficient_mu 0.096
_exptl_absorpt_correction_T_max 1.00000
_exptl_absorpt_correction_T_min 0.53356
_exptl_absorpt_correction_type multi-scan
_exptl_absorpt_process_details
;
CrysAlisPro, Agilent Technologies,
Version 1.171.36.32 (release 02-08-2013 CrysAlis171 .NET)
(compiled Aug  2 2013,16:46:58)
Empirical absorption correction using spherical harmonics,
 implemented in SCALE3 ABSPACK scaling algorithm.
;
_exptl_crystal_density_diffrn 1.335
_exptl_crystal_description block
_exptl_crystal_F_000 416
_exptl_crystal_size_max 0.2
_exptl_crystal_size_mid 0.1
_exptl_crystal_size_min 0.1
_refine_diff_density_max 0.211
_refine_diff_density_min -0.192
_refine_diff_density_rms 0.048
_refine_ls_extinction_method none
_refine_ls_goodness_of_fit_ref 1.080
_refine_ls_hydrogen_treatment constr
_refine_ls_matrix_type full
_refine_ls_number_parameters 129
_refine_ls_number_reflns 1905
_refine_ls_number_restraints 0
_refine_ls_restrained_S_all 1.080
_refine_ls_R_factor_all 0.0768
_refine_ls_R_factor_gt 0.0501
_refine_ls_shift/su_max 0.006
_refine_ls_shift/su_mean 0.001
_refine_ls_structure_factor_coef Fsqd
_refine_ls_weighting_details 'w=1/[\s^2^(Fo^2^)+(0.0515P)^2^+0.1452P] where P=(Fo^2^+2Fc^2^)/3'
_refine_ls_weighting_scheme calc
_refine_ls_wR_factor_gt 0.1126
_refine_ls_wR_factor_ref 0.1269
_reflns_Friedel_coverage 0.000
_reflns_number_gt 1346
_reflns_number_total 1905
_reflns_threshold_expression 'I > 2\s(I)'
_cod_data_source_file c8ob01915k3.cif
_cod_data_source_block exp_4328
_cod_depositor_comments 'Adding full bibliography for 7156392.cif.'
_cod_database_code 7156392
_chemical_oxdiff_formula 'C21 H16 O3'
_reflns_odcompleteness_completeness 99.66
_reflns_odcompleteness_iscentric 1
_reflns_odcompleteness_theta 25.97
_olex2_refinement_description
;
1. Fixed Uiso
 At 1.2 times of:
  All C(H) groups, All C(H,H) groups
 At 1.5 times of:
  All C(H,H,H) groups, All O(H) groups
2.a Ternary CH refined with riding coordinates:
 C4(H4), C7(H7), C9(H9)
2.b Secondary CH2 refined with riding coordinates:
 C5(H5A,H5B), C6(H6A,H6B), C10(H10A,H10B)
2.c Aromatic/amide H refined with riding coordinates:
 C8(H8)
2.d Idealised Me refined as rotating group:
 C11(H11A,H11B,H11C)
2.e Idealised tetrahedral OH refined as rotating group:
 O3(H3)
;
_shelx_estimated_absorpt_t_max 0.990
_shelx_estimated_absorpt_t_min 0.981
_shelx_space_group_comment
;
The symmetry employed for this shelxl refinement is uniquely defined
by the following loop, which should always be used as a source of
symmetry information in preference to the above space-group names.
They are only intended as comments.
;
_shelxl_version_number 2013-3

loop_
_space_group_symop_operation_xyz
'x, y, z'
'-x, y+1/2, -z+1/2'
'-x, -y, -z'
'x, -y-1/2, z-1/2'

loop_
_atom_site_label
_atom_site_type_symbol
_atom_site_fract_x
_atom_site_fract_y
_atom_site_fract_z
_atom_site_U_iso_or_equiv
_atom_site_adp_type
_atom_site_occupancy
_atom_site_site_symmetry_order
_atom_site_calc_flag
_atom_site_refinement_flags_posn
_atom_site_refinement_flags_adp
C1 C 0.5518(3) 0.1535(2) 0.83888(13) 0.0305(5) Uani 1 1 d . .
C2 C 0.3833(3) 0.2522(2) 0.82424(13) 0.0263(5) Uani 1 1 d . .
C3 C 0.4050(3) 0.3514(2) 0.90132(12) 0.0277(5) Uani 1 1 d . .
C4 C 0.1996(3) 0.3767(2) 0.93268(13) 0.0326(5) Uani 1 1 d . .
H4 H 0.2118 0.4552 0.9758 0.039 Uiso 1 1 calc R U
C5 C 0.1662(4) 0.2437(2) 0.98326(15) 0.0428(6) Uani 1 1 d . .
H5A H 0.1111 0.1704 0.9416 0.051 Uiso 1 1 calc R U
H5B H 0.0708 0.2592 1.0277 0.051 Uiso 1 1 calc R U
C6 C 0.3779(4) 0.2042(2) 1.02971(14) 0.0428(6) Uani 1 1 d . .
H6A H 0.3995 0.2421 1.0910 0.051 Uiso 1 1 calc R U
H6B H 0.3928 0.1029 1.0330 0.051 Uiso 1 1 calc R U
C7 C 0.5299(3) 0.2662(2) 0.97285(13) 0.0332(5) Uani 1 1 d . .
H7 H 0.6300 0.3257 1.0101 0.040 Uiso 1 1 calc R U
C8 C 0.2145(3) 0.2335(2) 0.76849(13) 0.0302(5) Uani 1 1 d . .
H8 H 0.2175 0.1721 0.7197 0.036 Uiso 1 1 calc R U
C9 C 0.0197(3) 0.3052(2) 0.77945(13) 0.0337(5) Uani 1 1 d . .
H9 H -0.0719 0.2332 0.7998 0.040 Uiso 1 1 calc R U
C10 C 0.0449(3) 0.4141(2) 0.85311(14) 0.0350(5) Uani 1 1 d . .
H10A H 0.0866 0.5019 0.8274 0.042 Uiso 1 1 calc R U
H10B H -0.0882 0.4296 0.8745 0.042 Uiso 1 1 calc R U
C11 C -0.0897(3) 0.3618(3) 0.69192(15) 0.0469(6) Uani 1 1 d . .
H11A H -0.1164 0.2866 0.6488 0.070 Uiso 1 1 calc R U
H11B H -0.0044 0.4314 0.6679 0.070 Uiso 1 1 calc R U
H11C H -0.2185 0.4037 0.7029 0.070 Uiso 1 1 calc R U
O1 O 0.6352(2) 0.16172(15) 0.92502(9) 0.0355(4) Uani 1 1 d . .
O2 O 0.6144(2) 0.07089(16) 0.78871(10) 0.0402(4) Uani 1 1 d . .
O3 O 0.5131(2) 0.47220(14) 0.88251(9) 0.0331(4) Uani 1 1 d . .
H3 H 0.4709 0.5002 0.8309 0.050 Uiso 1 1 calc R U

loop_
_atom_site_aniso_label
_atom_site_aniso_U_11
_atom_site_aniso_U_22
_atom_site_aniso_U_33
_atom_site_aniso_U_23
_atom_site_aniso_U_13
_atom_site_aniso_U_12
C1 0.0308(11) 0.0287(12) 0.0321(11) -0.0043(10) 0.0041(9) -0.0051(10)
C2 0.0293(10) 0.0251(11) 0.0255(10) -0.0022(8) 0.0074(8) -0.0041(9)
C3 0.0309(10) 0.0254(11) 0.0264(10) -0.0013(9) 0.0025(8) -0.0031(9)
C4 0.0370(11) 0.0328(12) 0.0289(11) -0.0056(9) 0.0080(9) -0.0003(10)
C5 0.0478(14) 0.0498(15) 0.0336(12) 0.0036(11) 0.0167(10) -0.0048(11)
C6 0.0630(15) 0.0364(13) 0.0300(12) 0.0031(11) 0.0097(11) 0.0036(12)
C7 0.0425(12) 0.0292(11) 0.0267(11) -0.0042(9) -0.0003(9) 0.0037(10)
C8 0.0346(11) 0.0315(12) 0.0249(10) -0.0042(9) 0.0052(8) -0.0058(9)
C9 0.0275(11) 0.0401(13) 0.0333(11) -0.0033(10) 0.0032(8) -0.0036(10)
C10 0.0306(11) 0.0405(13) 0.0345(11) -0.0026(10) 0.0064(9) 0.0031(10)
C11 0.0394(12) 0.0577(16) 0.0405(13) -0.0074(12) -0.0066(10) 0.0091(11)
O1 0.0389(8) 0.0342(9) 0.0320(8) -0.0035(7) -0.0010(6) 0.0065(7)
O2 0.0380(8) 0.0408(9) 0.0422(9) -0.0118(8) 0.0062(7) 0.0042(7)
O3 0.0377(8) 0.0278(8) 0.0323(8) 0.0005(7) -0.0014(6) -0.0075(7)

loop_
_atom_type_symbol
_atom_type_description
_atom_type_scat_dispersion_real
_atom_type_scat_dispersion_imag
_atom_type_scat_source
C C 0.0033 0.0016 'International Tables Vol C Tables 4.2.6.8 and 6.1.1.4'
H H 0.0000 0.0000 'International Tables Vol C Tables 4.2.6.8 and 6.1.1.4'
O O 0.0106 0.0060 'International Tables Vol C Tables 4.2.6.8 and 6.1.1.4'

loop_
_geom_angle_atom_site_label_1
_geom_angle_atom_site_label_2
_geom_angle_atom_site_label_3
_geom_angle
O1 C1 C2 108.62(17)
O2 C1 C2 130.71(19)
O2 C1 O1 120.63(18)
C1 C2 C3 107.73(17)
C8 C2 C1 124.99(19)
C8 C2 C3 124.71(19)
C2 C3 C4 110.00(16)
C2 C3 C7 101.04(16)
C4 C3 C7 107.31(16)
O3 C3 C2 112.06(15)
O3 C3 C4 115.16(17)
O3 C3 C7 110.24(16)
C3 C4 H4 108.9
C3 C4 C5 102.20(17)
C3 C4 C10 109.62(16)
C5 C4 H4 108.9
C10 C4 H4 108.9
C10 C4 C5 118.01(18)
C4 C5 H5A 110.8
C4 C5 H5B 110.8
C4 C5 C6 104.87(18)
H5A C5 H5B 108.8
C6 C5 H5A 110.8
C6 C5 H5B 110.8
C5 C6 H6A 110.5
C5 C6 H6B 110.5
H6A C6 H6B 108.7
C7 C6 C5 106.00(17)
C7 C6 H6A 110.5
C7 C6 H6B 110.5
C3 C7 C6 105.86(17)
C3 C7 H7 110.5
C6 C7 H7 110.5
O1 C7 C3 106.07(15)
O1 C7 C6 113.08(17)
O1 C7 H7 110.5
C2 C8 H8 118.7
C2 C8 C9 122.66(19)
C9 C8 H8 118.7
C8 C9 H9 106.0
C8 C9 C10 112.61(16)
C8 C9 C11 113.31(17)
C10 C9 H9 106.0
C11 C9 H9 106.0
C11 C9 C10 112.16(19)
C4 C10 C9 114.22(18)
C4 C10 H10A 108.7
C4 C10 H10B 108.7
C9 C10 H10A 108.7
C9 C10 H10B 108.7
H10A C10 H10B 107.6
C9 C11 H11A 109.5
C9 C11 H11B 109.5
C9 C11 H11C 109.5
H11A C11 H11B 109.5
H11A C11 H11C 109.5
H11B C11 H11C 109.5
C1 O1 C7 110.51(15)
C3 O3 H3 109.5

loop_
_geom_bond_atom_site_label_1
_geom_bond_atom_site_label_2
_geom_bond_distance
C1 C2 1.469(3)
C1 O1 1.351(2)
C1 O2 1.212(2)
C2 C3 1.504(3)
C2 C8 1.328(3)
C3 C4 1.519(3)
C3 C7 1.522(3)
C3 O3 1.422(2)
C4 H4 1.0000
C4 C5 1.530(3)
C4 C10 1.524(3)
C5 H5A 0.9900
C5 H5B 0.9900
C5 C6 1.539(3)
C6 H6A 0.9900
C6 H6B 0.9900
C6 C7 1.528(3)
C7 H7 1.0000
C7 O1 1.472(2)
C8 H8 0.9500
C8 C9 1.497(3)
C9 H9 1.0000
C9 C10 1.529(3)
C9 C11 1.529(3)
C10 H10A 0.9900
C10 H10B 0.9900
C11 H11A 0.9800
C11 H11B 0.9800
C11 H11C 0.9800
O3 H3 0.8400
